data_2001086
loop_
_publ_author_name
'Englich, U.'
'Massa, W.'
'Tressaud, A.'

_publ_section_title
;
 Structure of trisodium hexafluoromanganate(III)
;
_journal_issue 1
_journal_name_full 'Acta Crystallographica Section C'
_journal_page_first 6
_journal_page_last 8
_journal_paper_doi 10.1107/S0108270191009071
_journal_volume 48
_journal_year 1992
_chemical_formula_sum 'F6 Mn Na3'
_chemical_formula_weight 237.90
_space_group_IT_number 14
_space_group_name_Hall '-P 2yn'
_space_group_name_H-M_alt 'P 1 21/n 1'
_symmetry_cell_setting monoclinic
_symmetry_space_group_name_Hall '-P 2yn'
_symmetry_space_group_name_H-M 'P 1 21/n 1'
_cell_angle_alpha 90
_cell_angle_beta 88.964(7)
_cell_angle_gamma 90
_cell_formula_units_Z 2
_cell_length_a 5.4709(9)
_cell_length_b 5.6830(6)
_cell_length_c 8.0734(12)
_cell_volume 250.97(6)
_diffrn_radiation_type Mo
_diffrn_radiation_wavelength 0.7107
_exptl_absorpt_coefficient_mu 2.76
_exptl_crystal_density_diffrn 3.15
_exptl_crystal_F_000 224
_cod_data_source_file al0476.cif
_cod_data_source_block al0476a
_cod_original_formula_sum 'F6 Mn1 Na3'
_cod_database_code 2001086

loop_
_space_group_symop_id
_space_group_symop_operation_xyz
1 x,y,z
2 -x+1/2,y+1/2,-z+1/2
3 -x,-y,-z
4 x+1/2,-y+1/2,z+1/2

loop_
_atom_site_label
_atom_site_fract_x
_atom_site_fract_y
_atom_site_fract_z
Mn .0 .0 .0
Na1 .0 .0 .5
Na2 .50923(10) -.05464(10) .24988(7)
F1 .1148(2) .05780(10) .23260(10)
F2 -.28070(10) .17130(10) .05330(10)
F3 .1632(2) .27950(10) -.06740(10)
